data_7023584
loop_
_publ_author_name
'Fairley, Melissa'
'Unruh, Daniel K.'
'Donovan, Amy'
'Abeysinghe, Samangi'
'Forbes, Tori Z.'

_publ_section_title
;
 Synthesis and characterization of homo- and heteronuclear molecular Al3+
 and Th4+ species chelated by the ethylenediaminetetraacetate (edta)
 ligand.
;
_journal_issue 37
_journal_name_full 'Dalton transactions (Cambridge, England : 2003)'
_journal_page_first 13706
_journal_page_last 13714
_journal_paper_doi 10.1039/c3dt51517f
_journal_volume 42
_journal_year 2013
_chemical_formula_moiety '[Th4(H2O)4Al10(H2O)8(OH)28(C10H12N2O8)4]?(H2O)32 '
_chemical_formula_sum 'C40 H48 Al10 N8 O103.5 Th4'
_chemical_formula_weight 3494.82
_space_group_IT_number 2
_symmetry_cell_setting triclinic
_symmetry_Int_Tables_number 2
_symmetry_space_group_name_Hall '-P 1'
_symmetry_space_group_name_H-M 'P -1'
_atom_sites_solution_hydrogens geom
_atom_sites_solution_primary direct
_atom_sites_solution_secondary difmap
_audit_creation_method SHELXL-97
_cell_angle_alpha 102.314(3)
_cell_angle_beta 95.615(3)
_cell_angle_gamma 92.473(3)
_cell_formula_units_Z 1
_cell_length_a 9.3172(8)
_cell_length_b 16.6099(14)
_cell_length_c 19.5080(14)
_cell_measurement_reflns_used 9844
_cell_measurement_temperature 483(2)
_cell_measurement_theta_max 26.20
_cell_measurement_theta_min 2.46
_cell_volume 2929.0(4)
_computing_cell_refinement 'APEX2 (Bruker AXS, 2006)'
_computing_data_collection 'Collect (Nonius BV, 1997-2000)'
_computing_data_reduction 'APEX2 (Bruker AXS, 2006)'
_computing_molecular_graphics 'CrystalMaker v2.5.0'
_computing_structure_refinement 'SHELXL-97 (Sheldrick, 2008)'
_computing_structure_solution 'SHELXS-97 (Sheldrick, 2008)'
_diffrn_ambient_temperature 483(2)
_diffrn_measured_fraction_theta_full 0.996
_diffrn_measured_fraction_theta_max 0.996
_diffrn_measurement_device_type KappaCCD
_diffrn_measurement_method '\f and \w scans'
_diffrn_radiation_monochromator graphite
_diffrn_radiation_probe x-ray
_diffrn_radiation_type MoK\a
_diffrn_radiation_wavelength 0.71073
_diffrn_reflns_av_R_equivalents 0.0451
_diffrn_reflns_av_sigmaI/netI 0.0342
_diffrn_reflns_limit_h_max 11
_diffrn_reflns_limit_h_min -11
_diffrn_reflns_limit_k_max 20
_diffrn_reflns_limit_k_min -20
_diffrn_reflns_limit_l_max 24
_diffrn_reflns_limit_l_min -24
_diffrn_reflns_number 70550
_diffrn_reflns_theta_full 26.37
_diffrn_reflns_theta_max 26.37
_diffrn_reflns_theta_min 2.55
_diffrn_source 'fine-focus sealed tube'
_diffrn_source_type 'Nonius Kappa CCD'
_exptl_absorpt_coefficient_mu 5.268
_exptl_absorpt_correction_T_max 0.7454
_exptl_absorpt_correction_T_min 0.6469
_exptl_absorpt_correction_type multi-scan
_exptl_absorpt_process_details SADABS
_exptl_crystal_colour clear
_exptl_crystal_density_diffrn 1.981
_exptl_crystal_density_method 'not measured'
_exptl_crystal_description blocky
_exptl_crystal_F_000 1662
_exptl_crystal_size_max 0.080
_exptl_crystal_size_mid 0.030
_exptl_crystal_size_min 0.010
_refine_diff_density_max 2.162
_refine_diff_density_min -1.171
_refine_diff_density_rms 0.185
_refine_ls_extinction_method none
_refine_ls_goodness_of_fit_ref 1.079
_refine_ls_hydrogen_treatment mixed
_refine_ls_matrix_type full
_refine_ls_number_parameters 693
_refine_ls_number_reflns 11946
_refine_ls_number_restraints 0
_refine_ls_restrained_S_all 1.079
_refine_ls_R_factor_all 0.0520
_refine_ls_R_factor_gt 0.0381
_refine_ls_shift/su_max 0.002
_refine_ls_shift/su_mean 0.000
_refine_ls_structure_factor_coef Fsqd
_refine_ls_weighting_details 'calc w=1/[\s^2^(Fo^2^)+(0.0473P)^2^+22.2448P] where P=(Fo^2^+2Fc^2^)/3'
_refine_ls_weighting_scheme calc
_refine_ls_wR_factor_gt 0.0992
_refine_ls_wR_factor_ref 0.1062
_reflns_number_gt 9744
_reflns_number_total 11946
_reflns_threshold_expression >2sigma(I)
_cod_data_source_file c3dt51517f.txt
_cod_data_source_block p-1
_cod_depositor_comments
;
 Marking attached hydrogen atoms.

 Antanas Vaitkus,
 2016-12-21
;
_cod_original_formula_sum 'C40 H48 Al10 N8 O103.50 Th4'
_cod_database_code 7023584

loop_
_symmetry_equiv_pos_as_xyz
'x, y, z'
'-x, -y, -z'

loop_
_atom_site_label
_atom_site_type_symbol
_atom_site_fract_x
_atom_site_fract_y
_atom_site_fract_z
_atom_site_U_iso_or_equiv
_atom_site_adp_type
_atom_site_occupancy
_atom_site_symmetry_multiplicity
_atom_site_calc_flag
_atom_site_refinement_flags
_atom_site_disorder_assembly
_atom_site_disorder_group
_atom_site_attached_hydrogens
Th1 Th 0.47918(3) 0.367984(15) 0.144704(11) 0.01987(7) Uani 1 1 d . . . 0
Th2 Th 0.48039(3) 0.801045(14) 0.307633(12) 0.01974(7) Uani 1 1 d . . . 0
Al1 Al 0.4562(2) 0.57642(12) 0.24692(10) 0.0181(4) Uani 1 1 d . . . 0
Al2 Al 0.7247(2) 0.52567(12) 0.47163(10) 0.0172(4) Uani 1 1 d . . . 0
Al3 Al 0.6050(2) 0.45851(12) 0.32387(9) 0.0174(4) Uani 1 1 d . . . 0
Al4 Al 0.5968(2) 0.64189(12) 0.39490(10) 0.0180(4) Uani 1 1 d . . . 0
Al5 Al 0.5102(2) 0.34283(12) 0.44038(10) 0.0188(4) Uani 1 1 d . . . 0
O1 O 0.5366(5) 0.3652(3) 0.3519(2) 0.0191(9) Uani 1 1 d . . . 1
O2 O 0.6340(5) 0.5820(3) 0.5482(2) 0.0212(10) Uani 1 1 d . . . 1
O3 O 0.7809(5) 0.4668(3) 0.3821(2) 0.0190(9) Uani 1 1 d . . . 1
O4 O 0.5499(5) 0.5307(3) 0.4087(2) 0.0179(9) Uani 1 1 d . . . 1
O5 O 0.7685(5) 0.6225(3) 0.4411(2) 0.0211(10) Uani 1 1 d . . . 1
O6 O 0.5024(5) 0.5140(3) 0.1625(2) 0.0199(10) Uani 1 1 d . . . 1
O7 O 0.6571(5) 0.4227(3) 0.4854(2) 0.0199(9) Uani 1 1 d . . . 1
O8 O 0.7080(5) 0.3992(3) 0.0935(3) 0.0302(11) Uani 1 1 d . . . 2
O9 O 0.6654(5) 0.4029(3) 0.2413(2) 0.0214(10) Uani 1 1 d . . . 1
O10 O 0.4034(6) 0.3906(3) 0.0277(2) 0.0321(12) Uani 1 1 d . . . 0
O11 O 0.6566(5) 0.2585(3) 0.4218(2) 0.0250(10) Uani 1 1 d . . . 2
O12 O 0.8976(5) 0.5293(3) 0.5265(2) 0.0245(10) Uani 1 1 d . . . 2
O13 O 0.6398(5) 0.5690(3) 0.3031(2) 0.0181(9) Uani 1 1 d . . . 1
O14 O 0.4253(5) 0.6444(3) 0.3356(2) 0.0193(9) Uani 1 1 d . . . 1
O15 O 0.6604(5) 0.7362(3) 0.3701(2) 0.0223(10) Uani 1 1 d . . . 1
O16 O 0.4292(5) 0.4694(3) 0.2691(2) 0.0191(9) Uani 1 1 d . . . 1
O17 O 0.4850(5) 0.3105(3) 0.5244(2) 0.0202(10) Uani 1 1 d . . . 1
O18 O 0.2521(5) 0.5720(3) 0.2188(3) 0.0295(11) Uani 1 1 d . . . 2
O19 O 0.4980(5) 0.6757(3) 0.2226(2) 0.0219(10) Uani 1 1 d . . . 1
O20 O 0.3662(6) 0.2533(3) 0.3935(2) 0.0283(11) Uani 1 1 d . . . 2
O21 O 0.6307(6) 0.9014(3) 0.4027(3) 0.0301(11) Uani 1 1 d . . . 0
O22 O 0.3746(5) 0.2933(3) 0.2238(2) 0.0276(11) Uani 1 1 d . . . 0
O23 O 0.7202(6) 0.8116(3) 0.2561(3) 0.0325(12) Uani 1 1 d . . . 2
O24 O 0.4027(6) 0.8406(3) 0.2001(3) 0.0357(13) Uani 1 1 d . . . 0
O25 O 0.6198(6) 0.2484(3) 0.1574(3) 0.0333(12) Uani 1 1 d . . . 0
O26 O 0.2318(5) 0.4152(3) 0.1488(3) 0.0313(12) Uani 1 1 d . . . 0
O27 O 0.3812(6) 0.8057(3) 0.4182(2) 0.0278(11) Uani 1 1 d . . . 0
O28 O 0.2273(6) 0.7499(3) 0.2790(3) 0.0322(12) Uani 1 1 d . . . 0
O29 O 0.3144(8) 0.8706(3) 0.5201(3) 0.0452(16) Uani 1 1 d . . . 0
O30 O 0.3817(6) 0.3727(4) -0.0890(3) 0.0403(14) Uani 1 1 d . . . 0
O31 O 0.8512(6) 0.9624(4) 0.4258(3) 0.0453(15) Uani 1 1 d . . . 0
O32 O -0.0072(7) 0.7521(4) 0.2932(4) 0.0580(19) Uani 1 1 d . . . 0
O33 O 0.8186(7) 0.1832(4) 0.1332(3) 0.0473(15) Uani 1 1 d . . . 0
O34 O 0.2335(8) 0.2047(4) 0.2605(3) 0.058(2) Uani 1 1 d . . . 0
O35 O 0.3664(9) 0.9155(4) 0.1200(3) 0.061(2) Uani 1 1 d . . . 0
O36 O -0.0060(7) 0.4096(5) 0.1391(4) 0.071(2) Uani 1 1 d . . . 0
O37 O 0.8838(7) 0.9168(4) 0.1678(3) 0.014(2) Uiso 0.634(16) 1 d P A 1 2
O38 O 0.8416(16) 0.8577(9) 0.1528(8) 0.033(5) Uiso 0.366(16) 1 d P A 2 2
O39 O -0.020(3) 0.4097(16) -0.0877(14) 0.051(6) Uiso 0.25 1 d P . . 2
O40 O 0.919(2) 0.0352(12) 0.0636(11) 0.029(4) Uiso 0.25 1 d P . . 2
O41 O 0.8152(6) 0.3649(4) 0.5923(3) 0.0432(14) Uiso 1 1 d . . . 2
O42 O 0.1965(6) 0.4106(3) 0.3209(3) 0.0373(13) Uiso 1 1 d . . . 2
O43 O 0.6827(7) 0.1852(4) 0.2840(3) 0.0439(14) Uiso 1 1 d . . . 2
O44 O 1.0577(7) 0.6743(4) 0.6020(3) 0.0487(15) Uiso 1 1 d . . . 2
O45 O 0.2913(7) 0.1435(4) 0.4665(4) 0.0527(16) Uiso 1 1 d . . . 2
O46 O 1.0014(7) 0.5204(4) 0.3232(3) 0.0515(16) Uiso 1 1 d . . . 2
O47 O 0.9294(7) 0.3114(4) 0.2491(3) 0.0506(16) Uiso 1 1 d . . . 2
O48 O -0.0286(9) 0.1198(5) 0.2783(4) 0.068(2) Uiso 1 1 d . . . 2
O49 O 1.0035(8) 1.1085(5) 0.4238(4) 0.067(2) Uiso 1 1 d . . . 2
O50 O 0.7363(9) 0.4625(5) -0.0190(4) 0.071(2) Uiso 1 1 d . . . 2
O51 O -0.1277(8) 0.6029(5) 0.2328(4) 0.067(2) Uiso 1 1 d . . . 2
O52 O 1.0083(9) 0.2418(5) 0.5485(5) 0.078(2) Uiso 1 1 d . . . 2
O53 O 0.1536(14) 0.6536(8) 0.1166(7) 0.047(3) Uiso 0.50 1 d P . . 2
O54 O 0.1070(17) 0.8063(11) 0.0983(8) 0.066(4) Uiso 0.50 1 d P . . 2
O55 O 0.1065(17) 0.4209(10) -0.0934(8) 0.068(4) Uiso 0.50 1 d P . . 2
O56 O 0.795(4) -0.008(2) -0.0482(17) 0.072(9) Uiso 0.25 1 d P . . 2
O57 O 0.901(3) 1.0136(16) 0.1526(14) 0.052(6) Uiso 0.25 1 d P . . 2
O58 O -0.096(3) 0.237(2) -0.1109(17) 0.065(8) Uiso 0.25 1 d P . . 2
N1 N 0.5538(7) 0.9663(4) 0.2948(3) 0.0294(14) Uani 1 1 d . . . 0
N2 N 0.2754(7) 0.9163(4) 0.3453(3) 0.0276(13) Uani 1 1 d . . . 0
N3 N 0.2382(7) 0.2517(4) 0.0874(3) 0.0329(15) Uani 1 1 d . . . 0
N4 N 0.5242(8) 0.2446(4) 0.0247(3) 0.0365(16) Uani 1 1 d . . . 0
C1 C 0.1088(8) 0.3785(5) 0.1250(4) 0.0354(18) Uani 1 1 d . . . 0
C2 C 0.7322(9) 0.9495(4) 0.3913(4) 0.0302(16) Uani 1 1 d . . . 0
C3 C 0.1144(9) 0.7868(5) 0.2952(4) 0.0356(18) Uani 1 1 d . . . 0
C4 C 0.3272(8) 0.8663(4) 0.4566(4) 0.0282(16) Uani 1 1 d . . . 0
C5 C 0.4261(9) 0.3518(5) -0.0339(4) 0.0325(17) Uani 1 1 d . . . 0
C6 C 0.7063(9) 0.2131(5) 0.1148(4) 0.0325(17) Uani 1 1 d . . . 0
C7 C 0.2782(9) 0.2346(5) 0.2129(4) 0.0343(18) Uani 1 1 d . . . 0
C8 C 0.4275(10) 0.9054(5) 0.1767(4) 0.0363(19) Uani 1 1 d . . . 0
C9 C 0.6999(9) 0.9892(5) 0.3284(4) 0.0322(17) Uani 1 1 d . . . 0
H9A H 0.7126 1.0487 0.3441 0.039 Uiso 1 1 calc R . . 0
H9B H 0.7678 0.9719 0.2943 0.039 Uiso 1 1 calc R . . 0
C10 C 0.2846(10) 0.9373(5) 0.4244(4) 0.0373(19) Uani 1 1 d . . . 0
H10A H 0.3548 0.9837 0.4425 0.045 Uiso 1 1 calc R . . 0
H10B H 0.1915 0.9541 0.4385 0.045 Uiso 1 1 calc R . . 0
C11 C 0.6685(9) 0.2138(5) 0.0381(4) 0.0379(19) Uani 1 1 d . . . 0
H11A H 0.7405 0.2486 0.0234 0.046 Uiso 1 1 calc R . . 0
H11B H 0.6705 0.1583 0.0099 0.046 Uiso 1 1 calc R . . 0
C12 C 0.5374(10) 0.9688(5) 0.2188(4) 0.040(2) Uani 1 1 d . . . 0
H12A H 0.5095 1.0231 0.2139 0.048 Uiso 1 1 calc R . . 0
H12B H 0.6297 0.9601 0.2003 0.048 Uiso 1 1 calc R . . 0
C13 C 0.2181(11) 0.1980(6) 0.1377(4) 0.049(2) Uani 1 1 d . . . 0
H13A H 0.2636 0.1469 0.1218 0.059 Uiso 1 1 calc R . . 0
H13B H 0.1155 0.1843 0.1365 0.059 Uiso 1 1 calc R . . 0
C14 C 0.5149(10) 0.2785(6) -0.0395(4) 0.043(2) Uani 1 1 d . . . 0
H14A H 0.4732 0.2358 -0.0794 0.051 Uiso 1 1 calc R . . 0
H14B H 0.6117 0.2941 -0.0485 0.051 Uiso 1 1 calc R . . 0
C15 C 0.1287(9) 0.8795(5) 0.3152(5) 0.044(2) Uani 1 1 d . . . 0
H15A H 0.0999 0.9006 0.2736 0.053 Uiso 1 1 calc R . . 0
H15B H 0.0616 0.8979 0.3494 0.053 Uiso 1 1 calc R . . 0
C16 C 0.1061(9) 0.2966(6) 0.0781(5) 0.045(2) Uani 1 1 d . . . 0
H16A H 0.0919 0.3028 0.0296 0.055 Uiso 1 1 calc R . . 0
H16B H 0.0237 0.2633 0.0860 0.055 Uiso 1 1 calc R . . 0
C17 C 0.3004(8) 0.9930(5) 0.3198(4) 0.0301(16) Uani 1 1 d . . . 0
H17A H 0.2426 1.0353 0.3436 0.036 Uiso 1 1 calc R . . 0
H17B H 0.2695 0.9827 0.2696 0.036 Uiso 1 1 calc R . . 0
C18 C 0.4570(9) 1.0237(5) 0.3332(4) 0.0335(18) Uani 1 1 d . . . 0
H18A H 0.4670 1.0763 0.3194 0.040 Uiso 1 1 calc R . . 0
H18B H 0.4875 1.0331 0.3834 0.040 Uiso 1 1 calc R . . 0
C19 C 0.2643(10) 0.2003(6) 0.0173(4) 0.040(2) Uani 1 1 d . . . 0
H19A H 0.1977 0.1516 0.0057 0.048 Uiso 1 1 calc R . . 0
H19B H 0.2457 0.2318 -0.0188 0.048 Uiso 1 1 calc R . . 0
C20 C 0.4162(10) 0.1742(6) 0.0176(5) 0.048(2) Uani 1 1 d . . . 0
H20A H 0.4371 0.1471 0.0565 0.058 Uiso 1 1 calc R . . 0
H20B H 0.4247 0.1345 -0.0259 0.058 Uiso 1 1 calc R . . 0

loop_
_atom_site_aniso_label
_atom_site_aniso_U_11
_atom_site_aniso_U_22
_atom_site_aniso_U_33
_atom_site_aniso_U_23
_atom_site_aniso_U_13
_atom_site_aniso_U_12
Th1 0.02601(14) 0.02177(13) 0.01071(12) 0.00086(9) 0.00322(9) -0.00004(10)
Th2 0.02630(14) 0.01897(13) 0.01421(12) 0.00317(9) 0.00394(9) 0.00271(10)
Al1 0.0240(10) 0.0194(10) 0.0109(9) 0.0026(7) 0.0032(7) 0.0019(8)
Al2 0.0211(10) 0.0182(10) 0.0122(9) 0.0032(7) 0.0021(7) 0.0008(8)
Al3 0.0244(10) 0.0171(9) 0.0106(9) 0.0020(7) 0.0033(7) 0.0009(8)
Al4 0.0247(10) 0.0178(10) 0.0117(9) 0.0032(7) 0.0029(7) 0.0019(8)
Al5 0.0278(11) 0.0173(9) 0.0111(9) 0.0018(7) 0.0042(8) 0.0012(8)
O1 0.029(3) 0.018(2) 0.011(2) 0.0038(17) 0.0028(18) 0.0002(19)
O2 0.026(2) 0.023(2) 0.014(2) 0.0035(18) 0.0013(18) 0.0040(19)
O3 0.022(2) 0.021(2) 0.013(2) 0.0009(18) 0.0021(17) 0.0001(18)
O4 0.024(2) 0.017(2) 0.011(2) 0.0008(17) -0.0004(17) -0.0003(18)
O5 0.025(2) 0.021(2) 0.018(2) 0.0058(18) 0.0024(18) 0.0017(19)
O6 0.025(2) 0.026(2) 0.009(2) 0.0025(18) 0.0038(17) 0.0035(19)
O7 0.027(2) 0.019(2) 0.014(2) 0.0049(18) 0.0006(18) 0.0002(19)
O8 0.025(3) 0.045(3) 0.022(3) 0.008(2) 0.007(2) 0.001(2)
O9 0.026(2) 0.026(2) 0.011(2) 0.0003(18) 0.0033(18) 0.002(2)
O10 0.039(3) 0.044(3) 0.012(2) 0.004(2) 0.003(2) 0.003(2)
O11 0.033(3) 0.022(2) 0.023(2) 0.007(2) 0.009(2) 0.006(2)
O12 0.023(2) 0.033(3) 0.017(2) 0.005(2) -0.0008(19) 0.002(2)
O13 0.023(2) 0.018(2) 0.012(2) 0.0023(17) 0.0011(17) -0.0009(18)
O14 0.026(2) 0.019(2) 0.012(2) 0.0017(17) 0.0012(18) 0.0045(19)
O15 0.031(3) 0.023(2) 0.015(2) 0.0084(19) 0.0041(19) 0.002(2)
O16 0.025(2) 0.020(2) 0.011(2) 0.0008(17) 0.0020(17) -0.0010(18)
O17 0.031(3) 0.018(2) 0.013(2) 0.0035(17) 0.0064(18) 0.0030(19)
O18 0.024(3) 0.036(3) 0.027(3) 0.003(2) 0.001(2) 0.003(2)
O19 0.034(3) 0.016(2) 0.016(2) 0.0033(18) 0.0039(19) 0.0025(19)
O20 0.040(3) 0.022(3) 0.021(2) 0.003(2) 0.000(2) -0.011(2)
O21 0.043(3) 0.024(3) 0.023(3) 0.006(2) 0.000(2) -0.005(2)
O22 0.032(3) 0.031(3) 0.018(2) 0.002(2) 0.002(2) -0.009(2)
O23 0.032(3) 0.039(3) 0.030(3) 0.012(2) 0.010(2) 0.002(2)
O24 0.056(4) 0.035(3) 0.017(2) 0.007(2) 0.002(2) 0.007(3)
O25 0.047(3) 0.031(3) 0.023(3) 0.003(2) 0.013(2) 0.011(2)
O26 0.026(3) 0.037(3) 0.027(3) 0.001(2) 0.000(2) -0.001(2)
O27 0.045(3) 0.025(3) 0.017(2) 0.006(2) 0.011(2) 0.010(2)
O28 0.030(3) 0.034(3) 0.032(3) 0.004(2) 0.005(2) 0.007(2)
O29 0.085(5) 0.032(3) 0.026(3) 0.011(2) 0.023(3) 0.023(3)
O30 0.050(4) 0.054(4) 0.016(3) 0.010(2) 0.003(2) -0.003(3)
O31 0.038(3) 0.049(4) 0.044(4) 0.006(3) -0.005(3) -0.003(3)
O32 0.032(3) 0.045(4) 0.099(6) 0.018(4) 0.013(3) 0.006(3)
O33 0.050(4) 0.051(4) 0.038(3) 0.001(3) 0.005(3) 0.020(3)
O34 0.067(5) 0.076(5) 0.027(3) 0.014(3) -0.001(3) -0.044(4)
O35 0.101(6) 0.055(4) 0.026(3) 0.014(3) -0.011(3) 0.019(4)
O36 0.031(4) 0.074(5) 0.093(6) -0.013(4) 0.000(4) 0.002(3)
N1 0.042(4) 0.024(3) 0.022(3) 0.002(2) 0.010(3) 0.001(3)
N2 0.036(3) 0.025(3) 0.025(3) 0.007(2) 0.009(3) 0.011(3)
N3 0.046(4) 0.032(4) 0.016(3) -0.001(3) 0.001(3) -0.008(3)
N4 0.045(4) 0.047(4) 0.015(3) 0.000(3) 0.006(3) 0.004(3)
C1 0.024(4) 0.051(5) 0.031(4) 0.007(4) 0.003(3) -0.003(4)
C2 0.041(5) 0.020(4) 0.028(4) -0.001(3) 0.005(3) -0.001(3)
C3 0.031(4) 0.041(5) 0.037(4) 0.014(4) 0.003(3) 0.003(4)
C4 0.038(4) 0.024(4) 0.024(4) 0.006(3) 0.009(3) 0.005(3)
C5 0.038(4) 0.043(5) 0.013(3) 0.002(3) 0.001(3) -0.005(4)
C6 0.039(4) 0.027(4) 0.028(4) -0.002(3) 0.003(3) 0.005(3)
C7 0.047(5) 0.035(4) 0.018(4) 0.003(3) 0.001(3) -0.012(4)
C8 0.052(5) 0.037(4) 0.022(4) 0.006(3) 0.007(3) 0.020(4)
C9 0.044(5) 0.025(4) 0.029(4) 0.007(3) 0.012(3) -0.003(3)
C10 0.062(6) 0.030(4) 0.026(4) 0.012(3) 0.017(4) 0.018(4)
C11 0.041(5) 0.038(5) 0.031(4) -0.005(3) 0.010(3) 0.009(4)
C12 0.063(6) 0.039(5) 0.024(4) 0.017(3) 0.005(4) 0.007(4)
C13 0.069(6) 0.044(5) 0.029(4) 0.008(4) 0.000(4) -0.031(5)
C14 0.050(5) 0.061(6) 0.016(4) 0.002(4) 0.006(3) 0.013(4)
C15 0.037(5) 0.042(5) 0.056(6) 0.010(4) 0.009(4) 0.013(4)
C16 0.030(4) 0.054(6) 0.043(5) -0.005(4) -0.006(4) -0.007(4)
C17 0.040(4) 0.027(4) 0.027(4) 0.009(3) 0.009(3) 0.014(3)
C18 0.053(5) 0.021(4) 0.029(4) 0.009(3) 0.009(4) 0.007(3)
C19 0.049(5) 0.047(5) 0.016(4) -0.002(3) -0.005(3) -0.006(4)
C20 0.058(6) 0.045(5) 0.032(5) -0.010(4) 0.003(4) -0.002(4)

loop_
_atom_type_symbol
_atom_type_description
_atom_type_scat_dispersion_real
_atom_type_scat_dispersion_imag
_atom_type_scat_source
C C 0.0033 0.0016 'International Tables Vol C Tables 4.2.6.8 and 6.1.1.4'
H H 0.0000 0.0000 'International Tables Vol C Tables 4.2.6.8 and 6.1.1.4'
N N 0.0061 0.0033 'International Tables Vol C Tables 4.2.6.8 and 6.1.1.4'
O O 0.0106 0.0060 'International Tables Vol C Tables 4.2.6.8 and 6.1.1.4'
Al Al 0.0645 0.0514 'International Tables Vol C Tables 4.2.6.8 and 6.1.1.4'
Th Th -7.2400 8.8979 'International Tables Vol C Tables 4.2.6.8 and 6.1.1.4'

loop_
_geom_angle_atom_site_label_1
_geom_angle_atom_site_label_2
_geom_angle_atom_site_label_3
_geom_angle
_geom_angle_site_symmetry_1
_geom_angle_site_symmetry_3
O6 Th1 O9 78.46(15) . .
O6 Th1 O22 124.73(15) . .
O9 Th1 O22 81.67(16) . .
O6 Th1 O10 77.36(16) . .
O9 Th1 O10 143.42(17) . .
O22 Th1 O10 134.87(17) . .
O6 Th1 O25 141.71(17) . .
O9 Th1 O25 68.25(17) . .
O22 Th1 O25 69.47(17) . .
O10 Th1 O25 119.88(17) . .
O6 Th1 O26 73.72(16) . .
O9 Th1 O26 124.10(16) . .
O22 Th1 O26 76.24(18) . .
O10 Th1 O26 73.91(17) . .
O25 Th1 O26 141.37(18) . .
O6 Th1 O8 74.74(16) . .
O9 Th1 O8 73.44(15) . .
O22 Th1 O8 144.59(17) . .
O10 Th1 O8 73.97(17) . .
O25 Th1 O8 78.00(17) . .
O26 Th1 O8 138.86(17) . .
O6 Th1 O16 58.00(13) . .
O9 Th1 O16 59.41(14) . .
O22 Th1 O16 67.42(15) . .
O10 Th1 O16 125.13(16) . .
O25 Th1 O16 114.96(15) . .
O26 Th1 O16 64.71(15) . .
O8 Th1 O16 117.17(15) . .
O6 Th1 N4 129.82(17) . .
O9 Th1 N4 119.06(18) . .
O22 Th1 N4 104.92(18) . .
O10 Th1 N4 61.22(19) . .
O25 Th1 N4 59.12(18) . .
O26 Th1 N4 116.07(18) . .
O8 Th1 N4 67.86(19) . .
O16 Th1 N4 172.16(17) . .
O6 Th1 N3 131.19(18) . .
O9 Th1 N3 142.06(17) . .
O22 Th1 N3 62.35(16) . .
O10 Th1 N3 73.71(18) . .
O25 Th1 N3 87.07(19) . .
O26 Th1 N3 60.98(18) . .
O8 Th1 N3 130.69(17) . .
O16 Th1 N3 111.78(16) . .
N4 Th1 N3 64.19(19) . .
O6 Th1 Al3 69.60(11) . .
O9 Th1 Al3 27.97(11) . .
O22 Th1 Al3 68.94(11) . .
O10 Th1 Al3 146.96(13) . .
O25 Th1 Al3 87.70(12) . .
O26 Th1 Al3 96.30(12) . .
O8 Th1 Al3 96.79(12) . .
O16 Th1 Al3 31.93(10) . .
N4 Th1 Al3 145.11(14) . .
N3 Th1 Al3 129.60(12) . .
O24 Th2 O19 78.49(17) . .
O24 Th2 O15 146.54(17) . .
O19 Th2 O15 79.30(16) . .
O24 Th2 O27 135.07(18) . .
O19 Th2 O27 123.32(16) . .
O15 Th2 O27 78.32(16) . .
O24 Th2 O28 74.70(19) . .
O19 Th2 O28 78.35(17) . .
O15 Th2 O28 124.31(17) . .
O27 Th2 O28 72.97(18) . .
O24 Th2 O21 119.25(18) . .
O19 Th2 O21 140.70(17) . .
O15 Th2 O21 67.50(16) . .
O27 Th2 O21 70.80(17) . .
O28 Th2 O21 137.94(17) . .
O24 Th2 O23 79.04(19) . .
O19 Th2 O23 72.24(17) . .
O15 Th2 O23 70.50(16) . .
O27 Th2 O23 141.82(17) . .
O28 Th2 O23 143.76(17) . .
O21 Th2 O23 77.15(17) . .
O24 Th2 N2 75.87(18) . .
O19 Th2 N2 138.54(18) . .
O15 Th2 N2 135.76(16) . .
O27 Th2 N2 62.19(17) . .
O28 Th2 N2 63.79(18) . .
O21 Th2 N2 80.68(18) . .
O23 Th2 N2 132.23(18) . .
O24 Th2 O14 125.18(16) . .
O19 Th2 O14 57.27(14) . .
O15 Th2 O14 58.33(14) . .
O27 Th2 O14 66.62(14) . .
O28 Th2 O14 66.62(16) . .
O21 Th2 O14 115.52(14) . .
O23 Th2 O14 111.69(15) . .
N2 Th2 O14 116.03(16) . .
O24 Th2 N1 61.28(18) . .
O19 Th2 N1 127.41(16) . .
O15 Th2 N1 116.64(18) . .
O27 Th2 N1 109.18(16) . .
O28 Th2 N1 117.53(18) . .
O21 Th2 N1 58.03(17) . .
O23 Th2 N1 68.25(17) . .
N2 Th2 N1 64.09(18) . .
O14 Th2 N1 173.54(15) . .
O24 Th2 Al4 148.39(13) . .
O19 Th2 Al4 69.95(11) . .
O15 Th2 Al4 27.43(11) . .
O27 Th2 Al4 66.41(12) . .
O28 Th2 Al4 96.88(13) . .
O21 Th2 Al4 87.67(12) . .
O23 Th2 Al4 92.53(12) . .
N2 Th2 Al4 128.33(12) . .
O14 Th2 Al4 31.41(10) . .
N1 Th2 Al4 142.98(14) . .
O19 Al1 O6 93.6(2) . .
O19 Al1 O14 84.2(2) . .
O6 Al1 O14 175.1(2) . .
O19 Al1 O18 95.6(2) . .
O6 Al1 O18 95.7(2) . .
O14 Al1 O18 88.8(2) . .
O19 Al1 O16 174.7(2) . .
O6 Al1 O16 82.7(2) . .
O14 Al1 O16 99.2(2) . .
O18 Al1 O16 88.6(2) . .
O19 Al1 O13 98.5(2) . .
O6 Al1 O13 96.9(2) . .
O14 Al1 O13 79.19(19) . .
O18 Al1 O13 160.4(2) . .
O16 Al1 O13 78.2(2) . .
O12 Al2 O5 95.0(2) . .
O12 Al2 O7 95.0(2) . .
O5 Al2 O7 168.8(2) . .
O12 Al2 O2 92.4(2) . .
O5 Al2 O2 93.1(2) . .
O7 Al2 O2 91.6(2) . .
O12 Al2 O3 98.9(2) . .
O5 Al2 O3 86.3(2) . .
O7 Al2 O3 87.1(2) . .
O2 Al2 O3 168.7(2) . .
O12 Al2 O4 173.9(2) . .
O5 Al2 O4 79.0(2) . .
O7 Al2 O4 90.8(2) . .
O2 Al2 O4 89.3(2) . .
O3 Al2 O4 79.41(19) . .
O12 Al2 Al4 132.30(18) . .
O5 Al2 Al4 37.80(15) . .
O7 Al2 Al4 132.69(17) . .
O2 Al2 Al4 85.53(15) . .
O3 Al2 Al4 87.07(15) . .
O4 Al2 Al4 42.02(14) . .
O12 Al2 Al3 137.76(17) . .
O5 Al2 Al3 85.23(15) . .
O7 Al2 Al3 83.92(15) . .
O2 Al2 Al3 129.78(17) . .
O3 Al2 Al3 38.87(14) . .
O4 Al2 Al3 41.00(13) . .
Al4 Al2 Al3 63.28(6) . .
O9 Al3 O1 96.0(2) . .
O9 Al3 O3 98.4(2) . .
O1 Al3 O3 92.9(2) . .
O9 Al3 O16 86.5(2) . .
O1 Al3 O16 94.5(2) . .
O3 Al3 O16 170.6(2) . .
O9 Al3 O4 172.6(2) . .
O1 Al3 O4 91.4(2) . .
O3 Al3 O4 81.01(19) . .
O16 Al3 O4 93.1(2) . .
O9 Al3 O13 94.2(2) . .
O1 Al3 O13 167.2(2) . .
O3 Al3 O13 93.2(2) . .
O16 Al3 O13 78.4(2) . .
O4 Al3 O13 78.48(19) . .
O9 Al3 Al2 138.78(18) . .
O1 Al3 Al2 88.05(15) . .
O3 Al3 Al2 40.35(14) . .
O16 Al3 Al2 134.23(16) . .
O4 Al3 Al2 41.14(14) . .
O13 Al3 Al2 89.40(14) . .
O9 Al3 Th1 37.73(15) . .
O1 Al3 Th1 90.79(14) . .
O3 Al3 Th1 136.12(15) . .
O16 Al3 Th1 49.53(13) . .
O4 Al3 Th1 142.61(15) . .
O13 Al3 Th1 92.52(14) . .
Al2 Al3 Th1 176.15(8) . .
O15 Al4 O5 96.9(2) . .
O15 Al4 O17 98.8(2) . 2_666
O5 Al4 O17 95.8(2) . 2_666
O15 Al4 O14 87.2(2) . .
O5 Al4 O14 169.8(2) . .
O17 Al4 O14 92.8(2) 2_666 .
O15 Al4 O4 169.7(2) . .
O5 Al4 O4 79.9(2) . .
O17 Al4 O4 91.4(2) 2_666 .
O14 Al4 O4 94.4(2) . .
O15 Al4 O13 93.0(2) . .
O5 Al4 O13 92.2(2) . .
O17 Al4 O13 164.9(2) 2_666 .
O14 Al4 O13 78.22(19) . .
O4 Al4 O13 77.40(18) . .
O15 Al4 Al2 135.67(18) . .
O5 Al4 Al2 38.76(15) . .
O17 Al4 Al2 88.49(16) 2_666 .
O14 Al4 Al2 136.36(17) . .
O4 Al4 Al2 41.99(14) . .
O13 Al4 Al2 89.72(14) . .
O15 Al4 Th2 37.26(15) . .
O5 Al4 Th2 134.14(17) . .
O17 Al4 Th2 91.72(15) 2_666 .
O14 Al4 Th2 50.80(14) . .
O4 Al4 Th2 145.15(15) . .
O13 Al4 Th2 91.91(14) . .
Al2 Al4 Th2 172.82(8) . .
O17 Al5 O2 93.3(2) . 2_666
O17 Al5 O7 91.8(2) . .
O2 Al5 O7 93.2(2) 2_666 .
O17 Al5 O1 174.8(2) . .
O2 Al5 O1 90.5(2) 2_666 .
O7 Al5 O1 91.5(2) . .
O17 Al5 O20 87.2(2) . .
O2 Al5 O20 90.8(2) 2_666 .
O7 Al5 O20 176.0(2) . .
O1 Al5 O20 89.2(2) . .
O17 Al5 O11 88.8(2) . .
O2 Al5 O11 176.0(2) 2_666 .
O7 Al5 O11 90.1(2) . .
O1 Al5 O11 87.2(2) . .
O20 Al5 O11 86.0(2) . .
Al3 O1 Al5 133.2(3) . .
Al5 O2 Al2 135.4(3) 2_666 .
Al3 O3 Al2 100.8(2) . .
Al3 O4 Al2 97.9(2) . .
Al3 O4 Al4 103.6(2) . .
Al2 O4 Al4 96.0(2) . .
Al4 O5 Al2 103.4(2) . .
Al1 O6 Th1 118.2(2) . .
Al5 O7 Al2 135.1(3) . .
Al3 O9 Th1 114.3(2) . .
C5 O10 Th1 131.8(5) . .
Al1 O13 Al3 99.7(2) . .
Al1 O13 Al4 97.9(2) . .
Al3 O13 Al4 100.2(2) . .
Al4 O14 Al1 104.7(2) . .
Al4 O14 Th2 97.79(19) . .
Al1 O14 Th2 99.94(18) . .
Al4 O15 Th2 115.3(2) . .
Al3 O16 Al1 103.8(2) . .
Al3 O16 Th1 98.55(18) . .
Al1 O16 Th1 100.90(17) . .
Al4 O17 Al5 133.7(3) 2_666 .
Al1 O19 Th2 118.6(2) . .
C2 O21 Th2 123.5(4) . .
C7 O22 Th1 131.9(4) . .
C8 O24 Th2 133.3(5) . .
C6 O25 Th1 126.4(5) . .
C1 O26 Th1 131.9(5) . .
C4 O27 Th2 128.1(4) . .
C3 O28 Th2 129.0(5) . .
O55 O39 O53 142(2) . 2_565
C9 N1 C18 107.7(6) . .
C9 N1 C12 113.0(6) . .
C18 N1 C12 110.0(6) . .
C9 N1 Th2 107.7(4) . .
C18 N1 Th2 109.7(4) . .
C12 N1 Th2 108.7(4) . .
C17 N2 C15 108.1(6) . .
C17 N2 C10 109.0(6) . .
C15 N2 C10 109.8(7) . .
C17 N2 Th2 112.9(4) . .
C15 N2 Th2 109.6(4) . .
C10 N2 Th2 107.4(4) . .
C13 N3 C16 109.4(7) . .
C13 N3 C19 109.9(7) . .
C16 N3 C19 108.9(6) . .
C13 N3 Th1 108.3(5) . .
C16 N3 Th1 109.6(5) . .
C19 N3 Th1 110.9(5) . .
C14 N4 C11 110.6(6) . .
C14 N4 C20 111.4(7) . .
C11 N4 C20 107.3(7) . .
C14 N4 Th1 110.8(5) . .
C11 N4 Th1 107.8(4) . .
C20 N4 Th1 108.8(5) . .
O36 C1 O26 122.7(8) . .
O36 C1 C16 119.9(7) . .
O26 C1 C16 117.4(7) . .
O31 C2 O21 124.2(7) . .
O31 C2 C9 120.0(7) . .
O21 C2 C9 115.7(7) . .
O32 C3 O28 125.0(8) . .
O32 C3 C15 117.8(7) . .
O28 C3 C15 117.2(7) . .
O29 C4 O27 122.9(7) . .
O29 C4 C10 118.8(6) . .
O27 C4 C10 118.2(6) . .
O30 C5 O10 123.8(8) . .
O30 C5 C14 118.1(7) . .
O10 C5 C14 118.1(7) . .
O33 C6 O25 124.3(7) . .
O33 C6 C11 119.5(7) . .
O25 C6 C11 116.0(7) . .
O34 C7 O22 123.6(7) . .
O34 C7 C13 118.6(7) . .
O22 C7 C13 117.8(6) . .
O35 C8 O24 122.4(8) . .
O35 C8 C12 120.0(8) . .
O24 C8 C12 117.6(7) . .
N1 C9 C2 111.4(6) . .
N1 C9 H9A 109.3 . .
C2 C9 H9A 109.3 . .
N1 C9 H9B 109.3 . .
C2 C9 H9B 109.3 . .
H9A C9 H9B 108.0 . .
C4 C10 N2 112.6(6) . .
C4 C10 H10A 109.1 . .
N2 C10 H10A 109.1 . .
C4 C10 H10B 109.1 . .
N2 C10 H10B 109.1 . .
H10A C10 H10B 107.8 . .
N4 C11 C6 112.1(6) . .
N4 C11 H11A 109.2 . .
C6 C11 H11A 109.2 . .
N4 C11 H11B 109.2 . .
C6 C11 H11B 109.2 . .
H11A C11 H11B 107.9 . .
C8 C12 N1 112.4(7) . .
C8 C12 H12A 109.1 . .
N1 C12 H12A 109.1 . .
C8 C12 H12B 109.1 . .
N1 C12 H12B 109.1 . .
H12A C12 H12B 107.9 . .
N3 C13 C7 115.0(7) . .
N3 C13 H13A 108.5 . .
C7 C13 H13A 108.5 . .
N3 C13 H13B 108.5 . .
C7 C13 H13B 108.5 . .
H13A C13 H13B 107.5 . .
N4 C14 C5 112.9(6) . .
N4 C14 H14A 109.0 . .
C5 C14 H14A 109.0 . .
N4 C14 H14B 109.0 . .
C5 C14 H14B 109.0 . .
H14A C14 H14B 107.8 . .
N2 C15 C3 115.4(7) . .
N2 C15 H15A 108.4 . .
C3 C15 H15A 108.4 . .
N2 C15 H15B 108.4 . .
C3 C15 H15B 108.4 . .
H15A C15 H15B 107.5 . .
C1 C16 N3 114.7(7) . .
C1 C16 H16A 108.6 . .
N3 C16 H16A 108.6 . .
C1 C16 H16B 108.6 . .
N3 C16 H16B 108.6 . .
H16A C16 H16B 107.6 . .
N2 C17 C18 111.7(6) . .
N2 C17 H17A 109.3 . .
C18 C17 H17A 109.3 . .
N2 C17 H17B 109.3 . .
C18 C17 H17B 109.3 . .
H17A C17 H17B 107.9 . .
N1 C18 C17 113.7(6) . .
N1 C18 H18A 108.8 . .
C17 C18 H18A 108.8 . .
N1 C18 H18B 108.8 . .
C17 C18 H18B 108.8 . .
H18A C18 H18B 107.7 . .
C20 C19 N3 111.6(6) . .
C20 C19 H19A 109.3 . .
N3 C19 H19A 109.3 . .
C20 C19 H19B 109.3 . .
N3 C19 H19B 109.3 . .
H19A C19 H19B 108.0 . .
N4 C20 C19 112.7(8) . .
N4 C20 H20A 109.0 . .
C19 C20 H20A 109.0 . .
N4 C20 H20B 109.0 . .
C19 C20 H20B 109.0 . .
H20A C20 H20B 107.8 . .

loop_
_geom_bond_atom_site_label_1
_geom_bond_atom_site_label_2
_geom_bond_distance
_geom_bond_site_symmetry_2
Th1 O6 2.373(5) .
Th1 O9 2.389(4) .
Th1 O22 2.424(5) .
Th1 O10 2.435(5) .
Th1 O25 2.469(5) .
Th1 O26 2.470(5) .
Th1 O8 2.522(5) .
Th1 O16 2.737(4) .
Th1 N4 2.843(6) .
Th1 N3 2.870(6) .
Th1 Al3 3.5575(19) .
Th2 O24 2.384(5) .
Th2 O19 2.391(4) .
Th2 O15 2.402(5) .
Th2 O27 2.416(5) .
Th2 O28 2.441(5) .
Th2 O21 2.480(5) .
Th2 O23 2.553(5) .
Th2 N2 2.800(6) .
Th2 O14 2.806(4) .
Th2 N1 2.869(6) .
Th2 Al4 3.5873(19) .
Al1 O19 1.847(5) .
Al1 O6 1.850(5) .
Al1 O14 1.908(5) .
Al1 O18 1.921(5) .
Al1 O16 1.930(5) .
Al1 O13 1.963(5) .
Al2 O12 1.837(5) .
Al2 O5 1.873(5) .
Al2 O7 1.878(5) .
Al2 O2 1.881(5) .
Al2 O3 1.943(5) .
Al2 O4 1.958(5) .
Al2 Al4 2.910(3) .
Al2 Al3 2.948(3) .
Al3 O9 1.831(5) .
Al3 O1 1.857(5) .
Al3 O3 1.883(5) .
Al3 O16 1.902(5) .
Al3 O4 1.952(5) .
Al3 O13 1.983(5) .
Al4 O15 1.828(5) .
Al4 O5 1.834(5) .
Al4 O17 1.855(5) 2_666
Al4 O14 1.887(5) .
Al4 O4 1.959(5) .
Al4 O13 2.022(5) .
Al5 O17 1.863(5) .
Al5 O2 1.871(5) 2_666
Al5 O7 1.876(5) .
Al5 O1 1.878(5) .
Al5 O20 1.963(5) .
Al5 O11 2.000(5) .
O2 Al5 1.871(5) 2_666
O10 C5 1.278(8) .
O17 Al4 1.855(5) 2_666
O21 C2 1.278(9) .
O22 C7 1.265(9) .
O24 C8 1.276(10) .
O25 C6 1.283(9) .
O26 C1 1.272(9) .
O27 C4 1.273(8) .
O28 C3 1.273(9) .
O29 C4 1.243(9) .
O30 C5 1.237(9) .
O31 C2 1.225(10) .
O32 C3 1.242(10) .
O33 C6 1.232(10) .
O34 C7 1.240(9) .
O35 C8 1.240(10) .
O36 C1 1.237(10) .
O37 O57 1.70(3) .
O39 O55 1.20(3) .
O39 O53 1.57(3) 2_565
O53 O39 1.57(3) 2_565
O54 O58 0.82(3) 2_565
O58 O54 0.82(3) 2_565
N1 C9 1.449(10) .
N1 C18 1.478(10) .
N1 C12 1.485(9) .
N2 C17 1.480(9) .
N2 C15 1.485(11) .
N2 C10 1.502(9) .
N3 C13 1.480(10) .
N3 C16 1.483(11) .
N3 C19 1.497(9) .
N4 C14 1.476(10) .
N4 C11 1.477(11) .
N4 C20 1.483(11) .
C1 C16 1.466(12) .
C2 C9 1.524(11) .
C3 C15 1.501(12) .
C4 C10 1.500(10) .
C5 C14 1.493(12) .
C6 C11 1.506(11) .
C7 C13 1.506(11) .
C8 C12 1.485(12) .
C9 H9A 0.9700 .
C9 H9B 0.9700 .
C10 H10A 0.9700 .
C10 H10B 0.9700 .
C11 H11A 0.9700 .
C11 H11B 0.9700 .
C12 H12A 0.9700 .
C12 H12B 0.9700 .
C13 H13A 0.9700 .
C13 H13B 0.9700 .
C14 H14A 0.9700 .
C14 H14B 0.9700 .
C15 H15A 0.9700 .
C15 H15B 0.9700 .
C16 H16A 0.9700 .
C16 H16B 0.9700 .
C17 C18 1.504(11) .
C17 H17A 0.9700 .
C17 H17B 0.9700 .
C18 H18A 0.9700 .
C18 H18B 0.9700 .
C19 C20 1.497(13) .
C19 H19A 0.9700 .
C19 H19B 0.9700 .
C20 H20A 0.9700 .
C20 H20B 0.9700 .
